data_4300616
_journal_name_full 'Inorganic Chemistry'
_journal_paper_doi 10.1021/ic051659e
_journal_year 2006
_chemical_formula_sum 'C12 H16 Ag B F4 N4'
_chemical_formula_weight 410.97
_space_group_IT_number 14
_symmetry_cell_setting monoclinic
_symmetry_space_group_name_Hall '-P 2ybc'
_symmetry_space_group_name_H-M 'P 1 21/c 1'
_cell_angle_alpha 90.00
_cell_angle_beta 103.690(2)
_cell_angle_gamma 90.00
_cell_formula_units_Z 4
_cell_length_a 10.2034(3)
_cell_length_b 13.3334(4)
_cell_length_c 12.3596(4)
_cell_measurement_temperature 273(2)
_cell_volume 1633.70(9)
_diffrn_ambient_temperature 273(2)
_exptl_crystal_density_diffrn 1.671
_cod_depositor_comments
;
The following automatic conversions were performed:
'_symmetry_cell_setting' value 'Monoclinic' changed to 'monoclinic'
according to '/home/saulius/struct/CIF-dictionaries/cif_core.dic'
dictionary named 'cif_core.dic' version 2.4.1 from 2010-06-29.

Automatic conversion script
Id: cif_fix_enum 1527 2010-12-29 10:47:43Z saulius 
;
_cod_original_sg_symbol_H-M 'P 21/c'
_cod_database_code 4300616

loop_
_symmetry_equiv_pos_as_xyz
'x, y, z'
'-x, y+1/2, -z+1/2'
'-x, -y, -z'
'x, -y-1/2, z-1/2'

loop_
_atom_site_label
_atom_site_type_symbol
_atom_site_fract_x
_atom_site_fract_y
_atom_site_fract_z
_atom_site_U_iso_or_equiv
_atom_site_adp_type
_atom_site_occupancy
_atom_site_symmetry_multiplicity
_atom_site_calc_flag
_atom_site_refinement_flags
_atom_site_disorder_assembly
_atom_site_disorder_group
Ag1 Ag 0.685656(16) 0.503507(12) 0.319120(13) 0.02776(6) Uani 1 1 d . . .
B1 B 0.7243(3) 0.3277(2) 0.9926(2) 0.0344(6) Uani 1 1 d . . .
F1 F 0.6253(2) 0.31404(19) 1.04977(16) 0.0769(6) Uani 1 1 d . . .
F2 F 0.81923(16) 0.25315(12) 1.02028(12) 0.0468(4) Uani 1 1 d . . .
F3 F 0.7828(3) 0.41943(14) 1.02075(17) 0.0850(7) Uani 1 1 d . . .
F4 F 0.66635(15) 0.32319(11) 0.87868(11) 0.0399(3) Uani 1 1 d . . .
N1 N 0.67171(18) 0.54394(14) 0.49534(15) 0.0265(4) Uani 1 1 d . . .
N2 N 0.4937(2) 0.51597(14) 0.83554(16) 0.0300(4) Uani 1 1 d . . .
H2A H 0.4609 0.5356 0.8937 0.036 Uiso 1 1 calc R . .
H2B H 0.5336 0.4560 0.8528 0.036 Uiso 1 1 calc R . .
N3 N 0.81554(19) 0.63314(14) 0.26267(15) 0.0297(4) Uani 1 1 d . . .
N4 N 1.18674(18) 0.86123(14) 0.20091(15) 0.0270(4) Uani 1 1 d . . .
H4A H 1.2120 0.8102 0.1627 0.032 Uiso 1 1 calc R . .
H4B H 1.2058 0.8436 0.2733 0.032 Uiso 1 1 calc R . .
C1 C 0.5969(3) 0.5890(2) 0.82059(19) 0.0356(5) Uani 1 1 d . . .
H1A H 0.6788 0.5795 0.8783 0.043 Uiso 1 1 calc R . .
H1B H 0.5646 0.6567 0.8269 0.043 Uiso 1 1 calc R . .
C2 C 0.6266(2) 0.57494(17) 0.70777(18) 0.0285(4) Uani 1 1 d . . .
C3 C 0.5778(2) 0.64134(17) 0.62168(18) 0.0286(4) Uani 1 1 d . . .
H3 H 0.5289 0.6975 0.6334 0.034 Uiso 1 1 calc R . .
C4 C 0.6023(2) 0.62352(17) 0.51785(18) 0.0286(4) Uani 1 1 d . . .
H4 H 0.5690 0.6690 0.4609 0.034 Uiso 1 1 calc R . .
C5 C 0.7196(2) 0.48017(17) 0.57951(19) 0.0299(5) Uani 1 1 d . . .
H5 H 0.7684 0.4246 0.5658 0.036 Uiso 1 1 calc R . .
C6 C 0.6999(2) 0.49301(17) 0.68570(19) 0.0308(5) Uani 1 1 d . . .
H6 H 0.7355 0.4472 0.7417 0.037 Uiso 1 1 calc R . .
C7 C 1.0408(2) 0.87531(18) 0.1623(2) 0.0335(5) Uani 1 1 d . . .
H7A H 1.0179 0.8809 0.0818 0.040 Uiso 1 1 calc R . .
H7B H 1.0158 0.9378 0.1923 0.040 Uiso 1 1 calc R . .
C8 C 0.9599(2) 0.79064(17) 0.19611(19) 0.0278(4) Uani 1 1 d . . .
C9 C 0.9162(2) 0.79590(17) 0.29405(19) 0.0302(5) Uani 1 1 d . . .
H9 H 0.9340 0.8525 0.3391 0.036 Uiso 1 1 calc R . .
C10 C 0.8456(2) 0.71579(17) 0.32395(18) 0.0295(5) Uani 1 1 d . . .
H10 H 0.8179 0.7200 0.3903 0.035 Uiso 1 1 calc R . .
C11 C 0.8590(3) 0.62796(18) 0.16825(19) 0.0361(5) Uani 1 1 d . . .
H11 H 0.8396 0.5706 0.1245 0.043 Uiso 1 1 calc R . .
C12 C 0.9312(2) 0.70438(18) 0.13342(19) 0.0337(5) Uani 1 1 d . . .
H12 H 0.9604 0.6975 0.0680 0.040 Uiso 1 1 calc R . .

loop_
_atom_site_aniso_label
_atom_site_aniso_U_11
_atom_site_aniso_U_22
_atom_site_aniso_U_33
_atom_site_aniso_U_23
_atom_site_aniso_U_13
_atom_site_aniso_U_12
Ag1 0.02679(10) 0.03014(10) 0.02967(10) 0.00034(6) 0.01327(7) 0.00017(6)
B1 0.0437(15) 0.0289(13) 0.0294(13) -0.0082(10) 0.0064(11) -0.0005(11)
F1 0.0648(12) 0.1200(19) 0.0564(11) -0.0327(12) 0.0353(10) -0.0037(12)
F2 0.0482(9) 0.0454(9) 0.0403(8) -0.0018(7) -0.0026(7) 0.0098(7)
F3 0.1282(19) 0.0331(10) 0.0738(13) -0.0133(9) -0.0159(13) -0.0233(11)
F4 0.0568(9) 0.0320(7) 0.0274(7) -0.0004(5) 0.0033(6) 0.0051(6)
N1 0.0259(9) 0.0287(9) 0.0267(9) -0.0014(7) 0.0096(7) -0.0028(7)
N2 0.0320(10) 0.0354(11) 0.0254(9) 0.0017(7) 0.0121(8) 0.0032(8)
N3 0.0339(10) 0.0291(10) 0.0276(9) 0.0014(7) 0.0103(8) -0.0056(8)
N4 0.0277(9) 0.0270(9) 0.0276(9) -0.0012(7) 0.0092(7) -0.0012(7)
C1 0.0389(13) 0.0424(14) 0.0274(11) -0.0072(9) 0.0115(10) -0.0075(10)
C2 0.0270(11) 0.0340(11) 0.0259(10) -0.0055(9) 0.0089(9) -0.0078(9)
C3 0.0253(11) 0.0305(11) 0.0316(11) -0.0043(9) 0.0097(9) 0.0023(8)
C4 0.0281(11) 0.0305(11) 0.0287(11) 0.0028(8) 0.0096(9) 0.0013(8)
C5 0.0314(11) 0.0277(11) 0.0326(11) -0.0011(8) 0.0115(9) 0.0022(8)
C6 0.0336(12) 0.0316(12) 0.0273(11) 0.0033(9) 0.0073(9) -0.0008(9)
C7 0.0261(11) 0.0311(12) 0.0432(13) 0.0099(10) 0.0080(10) -0.0020(9)
C8 0.0213(10) 0.0278(11) 0.0331(11) 0.0061(8) 0.0042(8) 0.0001(8)
C9 0.0273(11) 0.0280(11) 0.0342(12) -0.0041(9) 0.0052(9) -0.0019(8)
C10 0.0311(11) 0.0338(12) 0.0249(10) -0.0014(8) 0.0091(9) -0.0011(9)
C11 0.0497(15) 0.0312(12) 0.0298(12) -0.0038(9) 0.0141(11) -0.0095(10)
C12 0.0410(13) 0.0362(13) 0.0264(11) 0.0008(9) 0.0131(10) -0.0058(10)

loop_
_geom_bond_atom_site_label_1
_geom_bond_atom_site_label_2
_geom_bond_distance
_geom_bond_site_symmetry_2
_geom_bond_publ_flag
Ag1 N1 2.2806(18) . ?
Ag1 N2 2.327(2) 3_666 ?
Ag1 N4 2.3469(18) 2_745 ?
Ag1 N3 2.3808(18) . ?
B1 F3 1.370(3) . ?
B1 F2 1.373(3) . ?
B1 F1 1.375(3) . ?
B1 F4 1.393(3) . ?
N1 C4 1.341(3) . ?
N1 C5 1.343(3) . ?
N2 C1 1.478(3) . ?
N2 Ag1 2.327(2) 3_666 ?
N2 H2A 0.9000 . ?
N2 H2B 0.9000 . ?
N3 C10 1.331(3) . ?
N3 C11 1.345(3) . ?
N4 C7 1.464(3) . ?
N4 Ag1 2.3469(18) 2_755 ?
N4 H4A 0.9000 . ?
N4 H4B 0.9000 . ?
C1 C2 1.507(3) . ?
C1 H1A 0.9700 . ?
C1 H1B 0.9700 . ?
C2 C3 1.383(3) . ?
C2 C6 1.387(3) . ?
C3 C4 1.385(3) . ?
C3 H3 0.9300 . ?
C4 H4 0.9300 . ?
C5 C6 1.385(3) . ?
C5 H5 0.9300 . ?
C6 H6 0.9300 . ?
C7 C8 1.515(3) . ?
C7 H7A 0.9700 . ?
C7 H7B 0.9700 . ?
C8 C12 1.379(3) . ?
C8 C9 1.387(3) . ?
C9 C10 1.386(3) . ?
C9 H9 0.9300 . ?
C10 H10 0.9300 . ?
C11 C12 1.385(3) . ?
C11 H11 0.9300 . ?
C12 H12 0.9300 . ?
